data_7218441
loop_
_publ_author_name
'Hou, Shuang-Shuang'
'Huang, Xuan'
'Guo, Jun-Gu'
'Zheng, Sheng-Run'
'Lei, Jing'
'Tan, Jing-Bo'
'Fan, Jun'
'Zhang, Wei-Guang'

_publ_section_title
;
 Assembly of Cd(ii) coordination polymers: structural variation,
 supramolecular isomers, and temperature/anion-induced solvent-mediated
 structural transformations
;
_journal_issue 4
_journal_name_full CrystEngComm
_journal_page_first 947
_journal_paper_doi 10.1039/C4CE01779J
_journal_volume 17
_journal_year 2015
_chemical_formula_sum 'C20 H14 Cd N12'
_chemical_formula_weight 534.83
_chemical_name_systematic
; 
 ? 
;
_space_group_IT_number 148
_symmetry_cell_setting rhombohedral
_symmetry_space_group_name_Hall '-R 3'
_symmetry_space_group_name_H-M 'R -3 :H'
_atom_sites_solution_hydrogens geom
_atom_sites_solution_primary direct
_atom_sites_solution_secondary difmap
_audit_creation_method SHELXL-97
_cell_angle_alpha 90.00
_cell_angle_beta 90.00
_cell_angle_gamma 120.00
_cell_formula_units_Z 9
_cell_length_a 17.3547(15)
_cell_length_b 17.3547(15)
_cell_length_c 16.3898(14)
_cell_measurement_temperature 296(2)
_cell_volume 4275.0(6)
_computing_cell_refinement 'Bruker XSCANS'
_computing_data_collection 'Bruker XSCANS'
_computing_data_reduction 'Bruker SHELXTL'
_computing_molecular_graphics 'Bruker SHELXTL'
_computing_publication_material 'Bruker SHELXTL'
_computing_structure_refinement 'Bruker SHELXTL'
_computing_structure_solution 'Bruker SHELXTL'
_diffrn_ambient_temperature 296(2)
_diffrn_measured_fraction_theta_full 0.999
_diffrn_measured_fraction_theta_max 0.999
_diffrn_measurement_device_type 'Bruker P4'
_diffrn_measurement_method '\w scans'
_diffrn_radiation_monochromator graphite
_diffrn_radiation_source 'fine-focus sealed tube'
_diffrn_radiation_type MoK\a
_diffrn_radiation_wavelength 0.71073
_diffrn_reflns_av_R_equivalents 0.0181
_diffrn_reflns_av_sigmaI/netI 0.0138
_diffrn_reflns_limit_h_max 15
_diffrn_reflns_limit_h_min -20
_diffrn_reflns_limit_k_max 20
_diffrn_reflns_limit_k_min -15
_diffrn_reflns_limit_l_max 19
_diffrn_reflns_limit_l_min -19
_diffrn_reflns_number 7489
_diffrn_reflns_theta_full 25.23
_diffrn_reflns_theta_max 25.23
_diffrn_reflns_theta_min 1.84
_exptl_absorpt_coefficient_mu 1.190
_exptl_absorpt_correction_T_max 0.7967
_exptl_absorpt_correction_T_min 0.6474
_exptl_absorpt_correction_type multi-scan
_exptl_crystal_colour brown
_exptl_crystal_density_diffrn 1.870
_exptl_crystal_density_method 'not measured'
_exptl_crystal_description block
_exptl_crystal_F_000 2394
_exptl_crystal_size_max 0.40
_exptl_crystal_size_mid 0.30
_exptl_crystal_size_min 0.20
_refine_diff_density_max 0.301
_refine_diff_density_min -0.548
_refine_diff_density_rms 0.058
_refine_ls_extinction_method none
_refine_ls_goodness_of_fit_ref 0.990
_refine_ls_hydrogen_treatment constr
_refine_ls_matrix_type full
_refine_ls_number_parameters 150
_refine_ls_number_reflns 1728
_refine_ls_number_restraints 0
_refine_ls_restrained_S_all 0.990
_refine_ls_R_factor_all 0.0196
_refine_ls_R_factor_gt 0.0186
_refine_ls_shift/su_max 0.000
_refine_ls_shift/su_mean 0.000
_refine_ls_structure_factor_coef Fsqd
_refine_ls_weighting_details 'calc w=1/[\s^2^(Fo^2^)+(0.0502P)^2^+4.9429P] where P=(Fo^2^+2Fc^2^)/3'
_refine_ls_weighting_scheme calc
_refine_ls_wR_factor_gt 0.0631
_refine_ls_wR_factor_ref 0.0642
_reflns_number_gt 1667
_reflns_number_total 1728
_reflns_threshold_expression >2sigma(I)
_cod_data_source_file c4ce01779j2.cif
_cod_data_source_block Cd3D
_cod_depositor_comments
;
The following automatic conversions were performed:

'_symmetry_cell_setting' value 'Rhombohedral' changed to
'rhombohedral' according to
/usr/data/users/saulius/crontab/automatic-downloads/rss-feeds/RSC/lib/dictionaries/cif_core.dic
dictionary named 'cif_core.dic' version 2.4.2 from 2011-04-26.

Automatic conversion script
Id: cif_fix_values 2827 2014-09-09 07:05:25Z andrius 

 Adding full bibliography for 7218434--7218441.cif.
;
_cod_original_sg_symbol_H-M 'R-3   '
_cod_database_code 7218441

loop_
_symmetry_equiv_pos_as_xyz
'x, y, z'
'-y, x-y, z'
'-x+y, -x, z'
'x+2/3, y+1/3, z+1/3'
'-y+2/3, x-y+1/3, z+1/3'
'-x+y+2/3, -x+1/3, z+1/3'
'x+1/3, y+2/3, z+2/3'
'-y+1/3, x-y+2/3, z+2/3'
'-x+y+1/3, -x+2/3, z+2/3'
'-x, -y, -z'
'y, -x+y, -z'
'x-y, x, -z'
'-x+2/3, -y+1/3, -z+1/3'
'y+2/3, -x+y+1/3, -z+1/3'
'x-y+2/3, x+1/3, -z+1/3'
'-x+1/3, -y+2/3, -z+2/3'
'y+1/3, -x+y+2/3, -z+2/3'
'x-y+1/3, x+2/3, -z+2/3'

loop_
_atom_site_label
_atom_site_type_symbol
_atom_site_fract_x
_atom_site_fract_y
_atom_site_fract_z
_atom_site_U_iso_or_equiv
_atom_site_adp_type
_atom_site_occupancy
_atom_site_symmetry_multiplicity
_atom_site_calc_flag
_atom_site_refinement_flags
Cd1 Cd 0.0000 0.0000 0.0000 0.01993(12) Uani 1 6 d S
Cd2 Cd 0.3333 0.6667 -0.087419(13) 0.01981(11) Uani 1 3 d S
N6 N 0.40505(12) 0.61314(12) -0.00801(12) 0.0301(4) Uani 1 1 d .
N5 N 0.42355(11) 0.52017(11) 0.06643(10) 0.0244(4) Uani 1 1 d .
N1 N 0.18409(11) 0.17818(11) 0.06581(10) 0.0266(4) Uani 1 1 d .
N2 N 0.11481(11) 0.10090(11) 0.08541(10) 0.0248(4) Uani 1 1 d .
N3 N 0.12082(11) 0.08335(11) 0.16056(11) 0.0272(4) Uani 1 1 d .
N4 N 0.19455(11) 0.14839(11) 0.19175(10) 0.0284(4) Uani 1 1 d .
C8 C 0.36556(14) 0.53899(15) 0.03236(14) 0.0325(5) Uani 1 1 d .
H8A H 0.3041 0.5034 0.0369 0.039 Uiso 1 1 calc R
C10 C 0.49351(14) 0.64388(14) 0.00083(14) 0.0305(5) Uani 1 1 d .
H10A H 0.5386 0.6962 -0.0219 0.037 Uiso 1 1 calc R
C9 C 0.50610(14) 0.58813(14) 0.04679(13) 0.0300(5) Uani 1 1 d .
H9A H 0.5604 0.5942 0.0624 0.036 Uiso 1 1 calc R
C6 C 0.40449(13) 0.44441(13) 0.11294(12) 0.0239(4) Uani 1 1 d .
C5 C 0.46070(14) 0.45360(14) 0.17444(13) 0.0302(5) Uani 1 1 d .
H5A H 0.5096 0.5090 0.1861 0.036 Uiso 1 1 calc R
C4 C 0.44480(15) 0.38074(15) 0.21893(14) 0.0333(5) Uani 1 1 d .
H4A H 0.4845 0.3859 0.2596 0.040 Uiso 1 1 calc R
C3 C 0.37077(14) 0.30007(14) 0.20417(13) 0.0280(4) Uani 1 1 d .
H3A H 0.3594 0.2512 0.2361 0.034 Uiso 1 1 calc R
C2 C 0.31364(12) 0.29067(13) 0.14317(12) 0.0224(4) Uani 1 1 d .
C7 C 0.33168(12) 0.36335(13) 0.09595(12) 0.0225(4) Uani 1 1 d .
H7A H 0.2945 0.3574 0.0526 0.027 Uiso 1 1 calc R
C1 C 0.23167(12) 0.20553(13) 0.13222(12) 0.0217(4) Uani 1 1 d .

loop_
_atom_site_aniso_label
_atom_site_aniso_U_11
_atom_site_aniso_U_22
_atom_site_aniso_U_33
_atom_site_aniso_U_23
_atom_site_aniso_U_13
_atom_site_aniso_U_12
Cd1 0.02145(14) 0.02145(14) 0.01690(19) 0.000 0.000 0.01072(7)
Cd2 0.01997(13) 0.01997(13) 0.01947(16) 0.000 0.000 0.00999(6)
N6 0.0280(9) 0.0289(9) 0.0333(9) 0.0069(8) -0.0011(7) 0.0141(8)
N5 0.0210(8) 0.0218(8) 0.0275(9) 0.0038(7) -0.0015(6) 0.0086(7)
N1 0.0260(8) 0.0248(9) 0.0221(8) 0.0026(7) 0.0030(7) 0.0075(7)
N2 0.0213(8) 0.0239(8) 0.0230(8) 0.0010(6) 0.0018(6) 0.0066(7)
N3 0.0231(9) 0.0245(9) 0.0257(9) 0.0040(7) -0.0001(7) 0.0058(7)
N4 0.0218(8) 0.0277(9) 0.0255(9) 0.0046(7) -0.0004(7) 0.0048(7)
C8 0.0231(10) 0.0319(11) 0.0390(12) 0.0085(9) -0.0029(9) 0.0112(9)
C10 0.0265(11) 0.0254(10) 0.0356(11) 0.0051(9) 0.0043(9) 0.0099(9)
C9 0.0213(10) 0.0279(11) 0.0372(12) 0.0062(9) 0.0014(9) 0.0096(9)
C6 0.0229(9) 0.0241(10) 0.0251(10) 0.0035(8) 0.0013(8) 0.0121(8)
C5 0.0249(10) 0.0260(10) 0.0319(11) -0.0002(8) -0.0079(8) 0.0069(9)
C4 0.0261(11) 0.0365(12) 0.0327(11) 0.0050(9) -0.0083(9) 0.0123(10)
C3 0.0285(10) 0.0282(10) 0.0286(11) 0.0061(8) 0.0010(8) 0.0151(9)
C2 0.0199(9) 0.0229(9) 0.0231(9) -0.0002(8) 0.0027(7) 0.0099(8)
C7 0.0182(9) 0.0254(10) 0.0217(9) 0.0008(8) 0.0002(7) 0.0092(8)
C1 0.0210(9) 0.0207(9) 0.0237(10) 0.0007(7) 0.0025(7) 0.0107(8)

loop_
_atom_type_symbol
_atom_type_description
_atom_type_scat_dispersion_real
_atom_type_scat_dispersion_imag
_atom_type_scat_source
C C 0.0033 0.0016 'International Tables Vol C Tables 4.2.6.8 and 6.1.1.4'
H H 0.0000 0.0000 'International Tables Vol C Tables 4.2.6.8 and 6.1.1.4'
Cd Cd -0.8075 1.2024 'International Tables Vol C Tables 4.2.6.8 and 6.1.1.4'
N N 0.0061 0.0033 'International Tables Vol C Tables 4.2.6.8 and 6.1.1.4'

loop_
_geom_angle_atom_site_label_1
_geom_angle_atom_site_label_2
_geom_angle_atom_site_label_3
_geom_angle
_geom_angle_site_symmetry_1
_geom_angle_site_symmetry_3
N2 Cd1 N2 88.06(6) . 3
N2 Cd1 N2 180.00(11) . 10
N2 Cd1 N2 91.94(6) 3 10
N2 Cd1 N2 88.06(6) . 2
N2 Cd1 N2 88.06(6) 3 2
N2 Cd1 N2 91.94(6) 10 2
N2 Cd1 N2 91.94(6) . 11
N2 Cd1 N2 91.94(6) 3 11
N2 Cd1 N2 88.06(6) 10 11
N2 Cd1 N2 180.0 2 11
N2 Cd1 N2 91.94(6) . 12
N2 Cd1 N2 180.00(5) 3 12
N2 Cd1 N2 88.06(6) 10 12
N2 Cd1 N2 91.94(6) 2 12
N2 Cd1 N2 88.06(6) 11 12
N6 Cd2 N6 90.98(7) 2_665 3_565
N6 Cd2 N6 90.98(7) 2_665 .
N6 Cd2 N6 90.98(7) 3_565 .
N6 Cd2 N3 95.17(6) 2_665 8_554
N6 Cd2 N3 86.56(7) 3_565 8_554
N6 Cd2 N3 173.41(6) . 8_554
N6 Cd2 N3 86.56(7) 2_665 7_554
N6 Cd2 N3 173.41(6) 3_565 7_554
N6 Cd2 N3 95.17(6) . 7_554
N3 Cd2 N3 87.57(6) 8_554 7_554
N6 Cd2 N3 173.41(6) 2_665 9_554
N6 Cd2 N3 95.17(6) 3_565 9_554
N6 Cd2 N3 86.56(7) . 9_554
N3 Cd2 N3 87.57(6) 8_554 9_554
N3 Cd2 N3 87.57(6) 7_554 9_554
C8 N6 C10 105.57(18) . .
C8 N6 Cd2 124.52(14) . .
C10 N6 Cd2 129.59(14) . .
C8 N5 C9 106.63(17) . .
C8 N5 C6 127.19(17) . .
C9 N5 C6 126.17(17) . .
C1 N1 N2 104.87(16) . .
N3 N2 N1 109.51(16) . .
N3 N2 Cd1 122.28(12) . .
N1 N2 Cd1 128.06(13) . .
N2 N3 N4 109.18(15) . .
N2 N3 Cd2 124.66(13) . 4_445
N4 N3 Cd2 119.19(13) . 4_445
N3 N4 C1 105.06(16) . .
N6 C8 N5 111.68(19) . .
N6 C8 H8A 124.2 . .
N5 C8 H8A 124.2 . .
C9 C10 N6 109.87(19) . .
C9 C10 H10A 125.1 . .
N6 C10 H10A 125.1 . .
C10 C9 N5 106.25(18) . .
C10 C9 H9A 126.9 . .
N5 C9 H9A 126.9 . .
C5 C6 C7 120.81(19) . .
C5 C6 N5 118.24(18) . .
C7 C6 N5 120.94(18) . .
C6 C5 C4 119.25(19) . .
C6 C5 H5A 120.4 . .
C4 C5 H5A 120.4 . .
C3 C4 C5 120.39(19) . .
C3 C4 H4A 119.8 . .
C5 C4 H4A 119.8 . .
C4 C3 C2 120.57(19) . .
C4 C3 H3A 119.7 . .
C2 C3 H3A 119.7 . .
C3 C2 C7 119.06(19) . .
C3 C2 C1 119.63(18) . .
C7 C2 C1 121.20(18) . .
C6 C7 C2 119.83(19) . .
C6 C7 H7A 120.1 . .
C2 C7 H7A 120.1 . .
N4 C1 N1 111.37(17) . .
N4 C1 C2 122.42(18) . .
N1 C1 C2 126.12(18) . .

loop_
_geom_bond_atom_site_label_1
_geom_bond_atom_site_label_2
_geom_bond_distance
_geom_bond_site_symmetry_2
Cd1 N2 2.3466(16) .
Cd1 N2 2.3466(16) 3
Cd1 N2 2.3466(16) 10
Cd1 N2 2.3466(16) 2
Cd1 N2 2.3466(16) 11
Cd1 N2 2.3466(16) 12
Cd2 N6 2.2940(17) 2_665
Cd2 N6 2.2940(17) 3_565
Cd2 N6 2.2940(17) .
Cd2 N3 2.3266(17) 8_554
Cd2 N3 2.3267(17) 7_554
Cd2 N3 2.3267(17) 9_554
N6 C8 1.297(3) .
N6 C10 1.358(3) .
N5 C8 1.327(3) .
N5 C9 1.363(3) .
N5 C6 1.409(2) .
N1 C1 1.304(3) .
N1 N2 1.317(2) .
N2 N3 1.285(2) .
N3 N4 1.315(2) .
N3 Cd2 2.3267(17) 4_445
N4 C1 1.308(3) .
C8 H8A 0.9300 .
C10 C9 1.328(3) .
C10 H10A 0.9300 .
C9 H9A 0.9300 .
C6 C5 1.355(3) .
C6 C7 1.370(3) .
C5 C4 1.363(3) .
C5 H5A 0.9300 .
C4 C3 1.368(3) .
C4 H4A 0.9300 .
C3 C2 1.359(3) .
C3 H3A 0.9300 .
C2 C7 1.376(3) .
C2 C1 1.462(3) .
C7 H7A 0.9300 .

loop_
_geom_torsion_atom_site_label_1
_geom_torsion_atom_site_label_2
_geom_torsion_atom_site_label_3
_geom_torsion_atom_site_label_4
_geom_torsion
_geom_torsion_site_symmetry_1
_geom_torsion_site_symmetry_4
N6 Cd2 N6 C8 119.35(16) 2_665 .
N6 Cd2 N6 C8 28.3(2) 3_565 .
N3 Cd2 N6 C8 -39.7(6) 8_554 .
N3 Cd2 N6 C8 -154.02(19) 7_554 .
N3 Cd2 N6 C8 -66.77(19) 9_554 .
N6 Cd2 N6 C10 -68.2(2) 2_665 .
N6 Cd2 N6 C10 -159.17(19) 3_565 .
N3 Cd2 N6 C10 132.8(5) 8_554 .
N3 Cd2 N6 C10 18.5(2) 7_554 .
N3 Cd2 N6 C10 105.7(2) 9_554 .
C1 N1 N2 N3 0.3(2) . .
C1 N1 N2 Cd1 -175.22(13) . .
N2 Cd1 N2 N3 -24.55(14) 3 .
N2 Cd1 N2 N3 -141(16) 10 .
N2 Cd1 N2 N3 63.58(13) 2 .
N2 Cd1 N2 N3 -116.42(13) 11 .
N2 Cd1 N2 N3 155.45(14) 12 .
N2 Cd1 N2 N1 150.49(19) 3 .
N2 Cd1 N2 N1 34(16) 10 .
N2 Cd1 N2 N1 -121.4(2) 2 .
N2 Cd1 N2 N1 58.6(2) 11 .
N2 Cd1 N2 N1 -29.51(19) 12 .
N1 N2 N3 N4 -0.5(2) . .
Cd1 N2 N3 N4 175.36(13) . .
N1 N2 N3 Cd2 149.76(14) . 4_445
Cd1 N2 N3 Cd2 -34.4(2) . 4_445
N2 N3 N4 C1 0.5(2) . .
Cd2 N3 N4 C1 -151.68(14) 4_445 .
C10 N6 C8 N5 -0.2(3) . .
Cd2 N6 C8 N5 173.79(14) . .
C9 N5 C8 N6 0.7(3) . .
C6 N5 C8 N6 -178.49(19) . .
C8 N6 C10 C9 -0.4(3) . .
Cd2 N6 C10 C9 -173.94(15) . .
N6 C10 C9 N5 0.8(3) . .
C8 N5 C9 C10 -0.9(2) . .
C6 N5 C9 C10 178.31(19) . .
C8 N5 C6 C5 -146.9(2) . .
C9 N5 C6 C5 34.1(3) . .
C8 N5 C6 C7 33.8(3) . .
C9 N5 C6 C7 -145.1(2) . .
C7 C6 C5 C4 0.9(3) . .
N5 C6 C5 C4 -178.4(2) . .
C6 C5 C4 C3 -3.0(4) . .
C5 C4 C3 C2 2.3(3) . .
C4 C3 C2 C7 0.5(3) . .
C4 C3 C2 C1 -175.6(2) . .
C5 C6 C7 C2 1.9(3) . .
N5 C6 C7 C2 -178.88(18) . .
C3 C2 C7 C6 -2.6(3) . .
C1 C2 C7 C6 173.49(18) . .
N3 N4 C1 N1 -0.3(2) . .
N3 N4 C1 C2 176.60(18) . .
N2 N1 C1 N4 0.0(2) . .
N2 N1 C1 C2 -176.74(18) . .
C3 C2 C1 N4 24.2(3) . .
C7 C2 C1 N4 -151.9(2) . .
C3 C2 C1 N1 -159.5(2) . .
C7 C2 C1 N1 24.5(3) . .
